data_1529318
loop_
_publ_author_name
'Liu, Yayue'
'Yang, Qin'
'Xia, Guoping'
'Huang, Hongbo'
'Li, Hanxiang'
'Ma, Lin'
'Lu, Yongjun'
'He, Lei'
'Xia, Xuekui'
'She, Zhigang'

_publ_section_title
;
 Polyketides with \a-Glucosidase Inhibitory Activity from a Mangrove
 Endophytic Fungus, Penicillium sp. HN29-3B1.
;
_journal_issue 8
_journal_name_full 'Journal of natural products'
_journal_page_first 1816
_journal_page_last 1822
_journal_paper_doi 10.1021/np500885f
_journal_volume 78
_journal_year 2015
_chemical_absolute_configuration ad
_chemical_formula_sum 'C19 H18 O8'
_chemical_formula_weight 374.33
_chemical_name_systematic
; 
 ? 
;
_space_group_IT_number 14
_symmetry_cell_setting monoclinic
_symmetry_space_group_name_Hall '-P 2ybc'
_symmetry_space_group_name_H-M 'P 1 21/c 1'
_atom_sites_solution_hydrogens geom
_atom_sites_solution_primary direct
_atom_sites_solution_secondary difmap
_audit_creation_method SHELXL-97
_cell_angle_alpha 90.00
_cell_angle_beta 101.622(3)
_cell_angle_gamma 90.00
_cell_formula_units_Z 4
_cell_length_a 13.6047(5)
_cell_length_b 7.4884(2)
_cell_length_c 17.5684(5)
_cell_measurement_temperature 293(2)
_cell_volume 1753.13(10)
_computing_structure_refinement 'SHELXL-97 (Sheldrick, 1997)'
_computing_structure_solution 'SHELXS-97 (Sheldrick, 1990)'
_diffrn_ambient_temperature 293(2)
_diffrn_measured_fraction_theta_full 0.995
_diffrn_measured_fraction_theta_max 0.995
_diffrn_radiation_monochromator graphite
_diffrn_radiation_source 'fine-focus sealed tube'
_diffrn_radiation_type CuK\a
_diffrn_radiation_wavelength 1.54178
_diffrn_reflns_av_R_equivalents 0.0478
_diffrn_reflns_av_sigmaI/netI 0.0242
_diffrn_reflns_limit_h_max 16
_diffrn_reflns_limit_h_min -16
_diffrn_reflns_limit_k_max 8
_diffrn_reflns_limit_k_min -8
_diffrn_reflns_limit_l_max 15
_diffrn_reflns_limit_l_min -20
_diffrn_reflns_number 20687
_diffrn_reflns_theta_full 66.87
_diffrn_reflns_theta_max 66.87
_diffrn_reflns_theta_min 3.32
_exptl_absorpt_coefficient_mu 0.947
_exptl_absorpt_correction_T_max 0.8788
_exptl_absorpt_correction_T_min 0.7031
_exptl_absorpt_correction_type multi-scan
_exptl_absorpt_process_details multi-scan
_exptl_crystal_density_diffrn 1.418
_exptl_crystal_density_method 'not measured'
_exptl_crystal_F_000 784
_exptl_crystal_size_max 0.40
_exptl_crystal_size_mid 0.34
_exptl_crystal_size_min 0.14
_refine_diff_density_max 0.588
_refine_diff_density_min -0.252
_refine_diff_density_rms 0.051
_refine_ls_extinction_method none
_refine_ls_goodness_of_fit_ref 1.042
_refine_ls_hydrogen_treatment mixed
_refine_ls_matrix_type full
_refine_ls_number_parameters 248
_refine_ls_number_reflns 3098
_refine_ls_number_restraints 0
_refine_ls_restrained_S_all 1.042
_refine_ls_R_factor_all 0.0512
_refine_ls_R_factor_gt 0.0474
_refine_ls_shift/su_max 0.000
_refine_ls_shift/su_mean 0.000
_refine_ls_structure_factor_coef Fsqd
_refine_ls_weighting_details 'calc w=1/[\s^2^(Fo^2^)+(0.0681P)^2^+1.1151P] where P=(Fo^2^+2Fc^2^)/3'
_refine_ls_weighting_scheme calc
_refine_ls_wR_factor_gt 0.1236
_refine_ls_wR_factor_ref 0.1275
_reflns_number_gt 2826
_reflns_number_total 3098
_reflns_threshold_expression >2sigma(I)
_cod_data_source_file np500885f_si_003.cif
_cod_data_source_block compound_7
_cod_depositor_comments
;
The following automatic conversions were performed:

'_symmetry_cell_setting' value 'Monoclinic' changed to 'monoclinic'
according to
/usr/data/users/saulius/crontab/automatic-downloads/rss-feeds/ACS/lib/dictionaries/cif_core.dic
dictionary named 'cif_core.dic' version 2.4.2 from 2011-04-26.

Automatic conversion script
Id: cif_fix_values 3271 2015-04-21 07:52:19Z andrius 

 Adding full bibliography for 1529318.cif.
;
_cod_original_cell_volume 1753.13(9)
_cod_original_sg_symbol_H-M 'P2(1)/c  '
_cod_database_code 1529318

loop_
_symmetry_equiv_pos_as_xyz
'x, y, z'
'-x, y+1/2, -z+1/2'
'-x, -y, -z'
'x, -y-1/2, z-1/2'

loop_
_atom_site_label
_atom_site_type_symbol
_atom_site_fract_x
_atom_site_fract_y
_atom_site_fract_z
_atom_site_U_iso_or_equiv
_atom_site_adp_type
_atom_site_occupancy
_atom_site_symmetry_multiplicity
_atom_site_calc_flag
_atom_site_refinement_flags
O1 O 0.27329(11) 0.18531(19) 0.69946(8) 0.0373(3) Uani 1 1 d .
O4 O 0.36739(10) 0.53300(18) 0.41945(7) 0.0335(3) Uani 1 1 d .
O5 O 0.35659(10) 0.10451(18) 0.46062(8) 0.0379(3) Uani 1 1 d .
O7 O 0.12025(9) 0.51509(17) 0.44085(7) 0.0311(3) Uani 1 1 d .
O8 O -0.12193(10) 0.33046(19) 0.27352(8) 0.0372(3) Uani 1 1 d .
O6 O 0.07204(10) 0.14555(18) 0.31358(8) 0.0352(3) Uani 1 1 d .
O3 O 0.41866(11) 0.7779(2) 0.68109(8) 0.0401(4) Uani 1 1 d .
O2 O 0.21609(11) 0.0957(2) 0.57673(8) 0.0410(4) Uani 1 1 d .
C2 C 0.34396(14) 0.5005(3) 0.65057(11) 0.0325(4) Uani 1 1 d .
H2 H 0.3361 0.4921 0.7018 0.039 Uiso 1 1 calc R
C11 C 0.29703(14) 0.2244(2) 0.46388(10) 0.0293(4) Uani 1 1 d .
C6 C 0.32301(13) 0.3745(2) 0.52150(10) 0.0281(4) Uani 1 1 d .
C1 C 0.31228(13) 0.3621(3) 0.59862(11) 0.0297(4) Uani 1 1 d .
C18 C 0.12151(14) 0.3619(2) 0.40103(10) 0.0278(4) Uani 1 1 d .
C7 C 0.26271(14) 0.2000(3) 0.62259(11) 0.0304(4) Uani 1 1 d .
C14 C -0.05077(14) 0.3882(3) 0.32099(11) 0.0308(4) Uani 1 1 d .
C16 C 0.16462(14) 0.1069(3) 0.35404(11) 0.0333(4) Uani 1 1 d .
H16 H 0.2007 0.0061 0.3452 0.040 Uiso 1 1 calc R
C5 C 0.36342(13) 0.5299(2) 0.49674(10) 0.0288(4) Uani 1 1 d .
C15 C 0.04558(14) 0.3054(3) 0.34309(11) 0.0303(4) Uani 1 1 d .
C4 C 0.39716(14) 0.6686(3) 0.54844(11) 0.0316(4) Uani 1 1 d .
H4 H 0.4256 0.7707 0.5318 0.038 Uiso 1 1 calc R
C3 C 0.38735(14) 0.6508(3) 0.62534(11) 0.0324(4) Uani 1 1 d .
C9 C 0.47276(16) 0.9274(3) 0.65973(13) 0.0414(5) Uani 1 1 d .
H9A H 0.5347 0.8869 0.6474 0.062 Uiso 1 1 calc R
H9B H 0.4868 1.0102 0.7022 0.062 Uiso 1 1 calc R
H9C H 0.4331 0.9853 0.6152 0.062 Uiso 1 1 calc R
C10 C 0.40604(16) 0.6901(3) 0.38988(12) 0.0371(5) Uani 1 1 d .
H10A H 0.3673 0.7917 0.3995 0.056 Uiso 1 1 calc R
H10B H 0.4020 0.6774 0.3350 0.056 Uiso 1 1 calc R
H10C H 0.4748 0.7067 0.4153 0.056 Uiso 1 1 calc R
C17 C 0.19973(14) 0.2322(2) 0.40951(10) 0.0289(4) Uani 1 1 d .
C12 C 0.04553(16) 0.6424(3) 0.39859(12) 0.0387(5) Uani 1 1 d .
H12 H 0.0704 0.6873 0.3536 0.046 Uiso 1 1 calc R
C8 C 0.22469(17) 0.0314(3) 0.72496(13) 0.0417(5) Uani 1 1 d .
H8A H 0.1535 0.0397 0.7060 0.063 Uiso 1 1 calc R
H8B H 0.2386 0.0273 0.7807 0.063 Uiso 1 1 calc R
H8C H 0.2496 -0.0752 0.7051 0.063 Uiso 1 1 calc R
C19 C 0.04259(17) 0.7964(3) 0.45364(13) 0.0409(5) Uani 1 1 d .
H19A H 0.0147 0.7565 0.4967 0.061 Uiso 1 1 calc R
H19B H 0.0017 0.8904 0.4268 0.061 Uiso 1 1 calc R
H19C H 0.1095 0.8400 0.4724 0.061 Uiso 1 1 calc R
C13 C -0.05531(16) 0.5546(3) 0.36948(12) 0.0383(5) Uani 1 1 d .
H13A H -0.0997 0.6405 0.3385 0.046 Uiso 1 1 calc R
H13B H -0.0843 0.5233 0.4138 0.046 Uiso 1 1 calc R

loop_
_atom_site_aniso_label
_atom_site_aniso_U_11
_atom_site_aniso_U_22
_atom_site_aniso_U_33
_atom_site_aniso_U_23
_atom_site_aniso_U_13
_atom_site_aniso_U_12
O1 0.0449(8) 0.0375(8) 0.0318(7) 0.0021(6) 0.0132(6) -0.0024(6)
O4 0.0425(8) 0.0315(7) 0.0282(7) 0.0004(5) 0.0108(6) -0.0047(6)
O5 0.0369(7) 0.0330(8) 0.0433(8) -0.0060(6) 0.0070(6) 0.0064(6)
O7 0.0340(7) 0.0279(7) 0.0313(7) -0.0053(5) 0.0062(5) 0.0040(5)
O8 0.0353(7) 0.0364(8) 0.0370(7) 0.0058(6) 0.0002(6) -0.0028(6)
O6 0.0358(7) 0.0315(7) 0.0363(7) -0.0074(6) 0.0025(6) 0.0023(6)
O3 0.0444(8) 0.0401(8) 0.0367(7) -0.0131(6) 0.0106(6) -0.0102(6)
O2 0.0465(8) 0.0393(8) 0.0380(8) -0.0007(6) 0.0103(6) -0.0105(7)
C2 0.0309(9) 0.0392(11) 0.0281(9) -0.0039(8) 0.0080(7) 0.0005(8)
C11 0.0317(9) 0.0272(9) 0.0307(9) -0.0003(7) 0.0108(7) -0.0001(8)
C6 0.0244(8) 0.0289(9) 0.0305(9) -0.0025(7) 0.0043(7) 0.0019(7)
C1 0.0258(9) 0.0316(10) 0.0313(9) -0.0009(7) 0.0052(7) 0.0021(7)
C18 0.0323(9) 0.0261(9) 0.0270(9) -0.0004(7) 0.0108(7) 0.0005(7)
C7 0.0285(9) 0.0337(10) 0.0304(9) -0.0008(8) 0.0090(7) 0.0023(8)
C14 0.0323(10) 0.0314(10) 0.0295(9) 0.0064(8) 0.0083(8) -0.0009(8)
C16 0.0333(10) 0.0305(10) 0.0353(10) -0.0036(8) 0.0052(8) 0.0028(8)
C5 0.0270(9) 0.0299(9) 0.0292(9) -0.0018(7) 0.0048(7) 0.0025(7)
C15 0.0327(10) 0.0273(9) 0.0318(9) -0.0017(7) 0.0083(7) 0.0011(7)
C4 0.0303(9) 0.0293(10) 0.0354(10) -0.0019(8) 0.0070(8) -0.0017(8)
C3 0.0295(9) 0.0335(10) 0.0334(10) -0.0079(8) 0.0044(7) -0.0004(8)
C9 0.0417(11) 0.0377(11) 0.0450(12) -0.0103(9) 0.0087(9) -0.0086(9)
C10 0.0434(11) 0.0328(10) 0.0355(10) 0.0030(8) 0.0086(8) -0.0045(9)
C17 0.0330(9) 0.0263(9) 0.0285(9) -0.0016(7) 0.0090(7) -0.0002(7)
C12 0.0411(11) 0.0328(11) 0.0418(11) 0.0008(9) 0.0071(9) 0.0076(9)
C8 0.0513(12) 0.0369(11) 0.0416(11) 0.0072(9) 0.0203(10) 0.0004(9)
C19 0.0455(12) 0.0318(11) 0.0466(12) -0.0034(9) 0.0119(9) 0.0055(9)
C13 0.0406(11) 0.0370(11) 0.0365(10) 0.0005(9) 0.0059(8) 0.0084(9)

loop_
_atom_type_symbol
_atom_type_description
_atom_type_scat_dispersion_real
_atom_type_scat_dispersion_imag
_atom_type_scat_source
C C 0.0181 0.0091 'International Tables Vol C Tables 4.2.6.8 and 6.1.1.4'
H H 0.0000 0.0000 'International Tables Vol C Tables 4.2.6.8 and 6.1.1.4'
O O 0.0492 0.0322 'International Tables Vol C Tables 4.2.6.8 and 6.1.1.4'

loop_
_geom_angle_atom_site_label_1
_geom_angle_atom_site_label_2
_geom_angle_atom_site_label_3
_geom_angle
C7 O1 C8 114.66(15)
C5 O4 C10 117.75(15)
C18 O7 C12 111.58(14)
C16 O6 C15 105.97(14)
C3 O3 C9 117.26(15)
C3 C2 C1 119.43(17)
C3 C2 H2 120.3
C1 C2 H2 120.3
O5 C11 C17 121.30(17)
O5 C11 C6 120.87(17)
C17 C11 C6 117.77(15)
C5 C6 C1 118.92(17)
C5 C6 C11 117.85(16)
C1 C6 C11 123.18(17)
C2 C1 C6 120.60(18)
C2 C1 C7 121.31(16)
C6 C1 C7 118.05(16)
O7 C18 C15 124.47(17)
O7 C18 C17 127.86(17)
C15 C18 C17 107.66(16)
O2 C7 O1 123.91(18)
O2 C7 C1 123.08(17)
O1 C7 C1 112.99(16)
O8 C14 C15 126.02(18)
O8 C14 C13 123.86(18)
C15 C14 C13 110.00(16)
O6 C16 C17 112.55(17)
O6 C16 H16 123.7
C17 C16 H16 123.7
O4 C5 C6 114.87(16)
O4 C5 C4 123.97(17)
C6 C5 C4 121.15(17)
C18 C15 O6 109.51(16)
C18 C15 C14 125.64(17)
O6 C15 C14 124.58(17)
C3 C4 C5 118.54(18)
C3 C4 H4 120.7
C5 C4 H4 120.7
O3 C3 C2 115.27(16)
O3 C3 C4 123.45(18)
C2 C3 C4 121.29(17)
O3 C9 H9A 109.5
O3 C9 H9B 109.5
H9A C9 H9B 109.5
O3 C9 H9C 109.5
H9A C9 H9C 109.5
H9B C9 H9C 109.5
O4 C10 H10A 109.5
O4 C10 H10B 109.5
H10A C10 H10B 109.5
O4 C10 H10C 109.5
H10A C10 H10C 109.5
H10B C10 H10C 109.5
C16 C17 C18 104.30(16)
C16 C17 C11 125.12(17)
C18 C17 C11 130.58(17)
O7 C12 C19 105.93(16)
O7 C12 C13 111.96(17)
C19 C12 C13 114.11(17)
O7 C12 H12 108.2
C19 C12 H12 108.2
C13 C12 H12 108.2
O1 C8 H8A 109.5
O1 C8 H8B 109.5
H8A C8 H8B 109.5
O1 C8 H8C 109.5
H8A C8 H8C 109.5
H8B C8 H8C 109.5
C12 C19 H19A 109.5
C12 C19 H19B 109.5
H19A C19 H19B 109.5
C12 C19 H19C 109.5
H19A C19 H19C 109.5
H19B C19 H19C 109.5
C12 C13 C14 114.17(17)
C12 C13 H13A 108.7
C14 C13 H13A 108.7
C12 C13 H13B 108.7
C14 C13 H13B 108.7
H13A C13 H13B 107.6

loop_
_geom_bond_atom_site_label_1
_geom_bond_atom_site_label_2
_geom_bond_distance
O1 C7 1.333(2)
O1 C8 1.444(2)
O4 C5 1.370(2)
O4 C10 1.428(2)
O5 C11 1.218(2)
O7 C18 1.345(2)
O7 C12 1.480(2)
O8 C14 1.222(2)
O6 C16 1.347(2)
O6 C15 1.381(2)
O3 C3 1.371(2)
O3 C9 1.431(3)
O2 C7 1.207(2)
C2 C3 1.385(3)
C2 C1 1.390(3)
C2 H2 0.9300
C11 C17 1.469(3)
C11 C6 1.506(3)
C6 C5 1.393(3)
C6 C1 1.395(3)
C1 C7 1.490(3)
C18 C15 1.363(3)
C18 C17 1.426(3)
C14 C15 1.431(3)
C14 C13 1.518(3)
C16 C17 1.368(3)
C16 H16 0.9300
C5 C4 1.395(3)
C4 C3 1.391(3)
C4 H4 0.9300
C9 H9A 0.9600
C9 H9B 0.9600
C9 H9C 0.9600
C10 H10A 0.9600
C10 H10B 0.9600
C10 H10C 0.9600
C12 C19 1.511(3)
C12 C13 1.514(3)
C12 H12 0.9800
C8 H8A 0.9600
C8 H8B 0.9600
C8 H8C 0.9600
C19 H19A 0.9600
C19 H19B 0.9600
C19 H19C 0.9600
C13 H13A 0.9700
C13 H13B 0.9700

loop_
_geom_torsion_atom_site_label_1
_geom_torsion_atom_site_label_2
_geom_torsion_atom_site_label_3
_geom_torsion_atom_site_label_4
_geom_torsion
O5 C11 C6 C5 94.0(2)
C17 C11 C6 C5 -83.1(2)
O5 C11 C6 C1 -83.4(2)
C17 C11 C6 C1 99.5(2)
C3 C2 C1 C6 -0.6(3)
C3 C2 C1 C7 -178.34(17)
C5 C6 C1 C2 -1.8(3)
C11 C6 C1 C2 175.53(17)
C5 C6 C1 C7 176.02(16)
C11 C6 C1 C7 -6.7(3)
C12 O7 C18 C15 -19.4(2)
C12 O7 C18 C17 159.61(18)
C8 O1 C7 O2 0.5(3)
C8 O1 C7 C1 178.93(15)
C2 C1 C7 O2 164.18(19)
C6 C1 C7 O2 -13.6(3)
C2 C1 C7 O1 -14.3(2)
C6 C1 C7 O1 167.94(16)
C15 O6 C16 C17 0.9(2)
C10 O4 C5 C6 178.69(16)
C10 O4 C5 C4 -1.7(3)
C1 C6 C5 O4 -177.48(16)
C11 C6 C5 O4 5.0(2)
C1 C6 C5 C4 2.9(3)
C11 C6 C5 C4 -174.55(16)
O7 C18 C15 O6 178.70(15)
C17 C18 C15 O6 -0.5(2)
O7 C18 C15 C14 -7.0(3)
C17 C18 C15 C14 173.79(17)
C16 O6 C15 C18 -0.2(2)
C16 O6 C15 C14 -174.56(18)
O8 C14 C15 C18 -173.66(18)
C13 C14 C15 C18 2.4(3)
O8 C14 C15 O6 -0.2(3)
C13 C14 C15 O6 175.80(17)
O4 C5 C4 C3 178.83(16)
C6 C5 C4 C3 -1.6(3)
C9 O3 C3 C2 174.00(17)
C9 O3 C3 C4 -6.3(3)
C1 C2 C3 O3 -178.32(17)
C1 C2 C3 C4 1.9(3)
C5 C4 C3 O3 179.43(17)
C5 C4 C3 C2 -0.8(3)
O6 C16 C17 C18 -1.2(2)
O6 C16 C17 C11 178.45(17)
O7 C18 C17 C16 -178.17(17)
C15 C18 C17 C16 1.0(2)
O7 C18 C17 C11 2.3(3)
C15 C18 C17 C11 -178.62(18)
O5 C11 C17 C16 3.2(3)
C6 C11 C17 C16 -179.69(18)
O5 C11 C17 C18 -177.31(18)
C6 C11 C17 C18 -0.2(3)
C18 O7 C12 C19 172.93(15)
C18 O7 C12 C13 48.0(2)
O7 C12 C13 C14 -53.6(2)
C19 C12 C13 C14 -173.92(17)
O8 C14 C13 C12 -156.52(18)
C15 C14 C13 C12 27.3(2)
